data_4323795
loop_
_publ_author_name
'Gregory F. Nieckarz'
'T. J. R. Weakley'
'Warren K. Miller'
'Brian E. Miller'
'David K. Lyon'
'David R. Tyler'

_publ_contact_author
;
    David R. Tyler
    Dept. of Chemistry
    University of Oregon
    Eugene, OR 97403
;
_publ_contact_author_email ' dtyler@oregon.uoregon.edu '
_publ_contact_author_fax ' 541-346-4643 '
_publ_contact_author_phone ' 541-346-4649 '
_publ_section_title
;
 Generation of 19-Electron Adducts in Aqueous Solution Using the
 Water-Soluble (HOCH2)2PCH2CH2P(CH2OH)2 Ligand
;
_journal_name_full 'Inorganic Chemistry'
_journal_page_first 1721
_journal_page_last 1724
_journal_paper_doi 10.1021/ic951071f
_journal_volume 35
_journal_year 1996
_chemical_formula_sum 'C12 H32 Cl2 Ni O8 P4'
_chemical_formula_weight 557.88
_space_group_IT_number 61
_symmetry_cell_setting orthorhombic
_symmetry_Int_Tables_number 61
_symmetry_space_group_name_Hall '-P 2ac 2ab'
_symmetry_space_group_name_H-M 'P b c a'
_audit_creation_date 'Mon Nov  6 12:51:01 1995'
_audit_creation_method 'from TEXRAY.INF file'
_cell_angle_alpha 90
_cell_angle_beta 90
_cell_angle_gamma 90
_cell_formula_units_Z 4
_cell_length_a 9.216(3)
_cell_length_b 14.634(1)
_cell_length_c 15.870(1)
_cell_measurement_reflns_used 25
_cell_measurement_temperature 294.2
_cell_measurement_theta_max 14.5
_cell_measurement_theta_min 12.9
_cell_volume 2140.3(7)
_computing_cell_refinement 'Enraf-Nonius CAD4 software v.5'
_computing_data_collection 'Enraf-Nonius CAD4 software v.5'
_computing_data_reduction 'TEXSAN v.5.0'
_computing_publication_material 'TEXSAN v.5.0'
_computing_structure_refinement 'TEXSAN v.5.0'
_computing_structure_solution 'TEXSAN v.5.0'
_diffrn_ambient_temperature 294.2
_diffrn_measurement_device CAD4
_diffrn_measurement_method 'omega/2-theta scans'
_diffrn_orient_matrix_UB_11 -0.00247
_diffrn_orient_matrix_UB_12 0.06678
_diffrn_orient_matrix_UB_13 0.01329
_diffrn_orient_matrix_UB_21 0.02894
_diffrn_orient_matrix_UB_22 -0.01348
_diffrn_orient_matrix_UB_23 0.05944
_diffrn_orient_matrix_UB_31 0.10454
_diffrn_orient_matrix_UB_32 0.00531
_diffrn_orient_matrix_UB_33 -0.01615
_diffrn_radiation_monochromator graphite
_diffrn_radiation_source 'X-ray tube'
_diffrn_radiation_type MoKalpha
_diffrn_radiation_wavelength 0.7107
_diffrn_reflns_av_R_equivalents 0.00
_diffrn_reflns_limit_h_max 10
_diffrn_reflns_limit_h_min 0
_diffrn_reflns_limit_k_max 16
_diffrn_reflns_limit_k_min 0
_diffrn_reflns_limit_l_max 18
_diffrn_reflns_limit_l_min 0
_diffrn_reflns_number 2170
_diffrn_reflns_theta_max 225.0
_diffrn_reflns_theta_min 1.5
_diffrn_standards_decay_% 0.27
_diffrn_standards_interval_count 60
_diffrn_standards_number 3
_exptl_absorpt_coefficient_mu 1.492
_exptl_absorpt_correction_type none
_exptl_crystal_colour yellow
_exptl_crystal_density_diffrn 1.731
_exptl_crystal_density_meas 0.000
_exptl_crystal_description prism
_exptl_crystal_F_000 1160.00
_exptl_crystal_size_max 0.050
_exptl_crystal_size_mid 0.040
_exptl_crystal_size_min 0.040
_refine_diff_density_max -4.36
_refine_diff_density_min 28.60
_refine_ls_extinction_coef 0.00000
_refine_ls_extinction_method none
_refine_ls_goodness_of_fit_obs 1.218
_refine_ls_hydrogen_treatment refall
_refine_ls_matrix_type full
_refine_ls_number_parameters 188
_refine_ls_number_reflns 1272
_refine_ls_number_restraints 0
_refine_ls_R_factor_obs 0.0417
_refine_ls_shift/esd_max 0.1182
_refine_ls_structure_factor_coef F
_refine_ls_weighting_scheme sigma
_refine_ls_wR_factor_obs 0.0351
_reflns_number_observed 1272
_reflns_number_total 2170
_reflns_observed_criterion 1.50
_cod_data_source_file ic951071f_2.cif
_cod_data_source_block C12H32Cl2NiO8P4
_cod_original_cell_volume 2140.4(10)
_cod_original_sg_symbol_H-M 'P b c a '
_cod_original_formula_sum 'C12 H32 Cl2 O8 Ni P4 '
_cod_database_code 4323795

loop_
_symmetry_equiv_pos_as_xyz
'   +x,   +y,   +z'
'1/2+x,1/2-y,   -z'
'   -x,1/2+y,1/2-z'
'1/2-x,   -y,1/2+z'
'   -x,   -y,   -z'
'1/2-x,1/2+y,   +z'
'   +x,1/2-y,1/2+z'
'1/2+x,   +y,1/2-z'

loop_
_atom_site_aniso_label
_atom_site_aniso_U_11
_atom_site_aniso_U_22
_atom_site_aniso_U_33
_atom_site_aniso_U_12
_atom_site_aniso_U_13
_atom_site_aniso_U_23
Ni() 0.0247(4) 0.0272(4) 0.0190(4) -0.0104(5) 0.0068(5) -0.0049(4)
Cl() 0.057(1) 0.0301(8) 0.0592(10) -0.0038(7) 0.0159(9) -0.0044(8)
P(1) 0.0158(6) 0.0224(6) 0.0198(6) -0.0012(6) 0.0004(6) -0.0017(6)
P(2) 0.0171(6) 0.0268(7) 0.0201(6) -0.0045(6) 0.0015(6) 0.0002(6)
O(1) 0.039(2) 0.035(2) 0.040(2) -0.006(2) 0.009(2) 0.003(2)
O(2) 0.032(3) 0.048(3) 0.059(3) 0.011(3) -0.014(2) -0.028(2)
O(3) 0.040(3) 0.056(3) 0.039(3) -0.015(2) -0.007(2) 0.017(2)
O(4) 0.038(3) 0.044(2) 0.044(3) 0.012(2) -0.001(2) -0.001(2)
C(1) 0.020(3) 0.032(3) 0.026(3) 0.003(3) -0.001(2) -0.003(2)
C(2) 0.024(3) 0.034(3) 0.026(3) -0.005(3) 0.002(2) -0.003(3)
C(3) 0.020(3) 0.025(3) 0.028(3) -0.001(2) -0.001(2) 0.000(2)
C(4) 0.025(3) 0.032(3) 0.034(3) 0.004(3) -0.003(3) 0.000(3)
C(5) 0.025(3) 0.034(3) 0.033(3) -0.004(3) -0.002(3) 0.004(3)
C(6) 0.018(3) 0.043(3) 0.029(3) 0.002(3) 0.001(3) -0.007(3)

loop_
_atom_site_label
_atom_site_fract_x
_atom_site_fract_y
_atom_site_fract_z
_atom_site_U_iso_or_equiv
_atom_site_thermal_displace_type
_atom_site_calc_flag
_atom_site_calc_attached_atom
Ni() 0.5000 0.5000 0.5000 0.0236(2) Uij ? ?
Cl() 0.7640(2) 0.38546(9) 0.58511(10) 0.0487(5) Uij ? ?
P(1) 0.4206(1) 0.40644(8) 0.40101(8) 0.0193(3) Uij ? ?
P(2) 0.6485(1) 0.55199(9) 0.40054(8) 0.0214(3) Uij ? ?
O(1) 0.1862(4) 0.3100(3) 0.4536(2) 0.038(1) Uij ? ?
O(2) 0.5286(5) 0.2538(3) 0.3237(3) 0.047(1) Uij ? ?
O(3) 0.6908(6) 0.6956(3) 0.2939(3) 0.045(1) Uij ? ?
O(4) 0.8818(4) 0.4410(3) 0.4101(3) 0.042(1) Uij ? ?
C(1) 0.4604(5) 0.4569(4) 0.2985(3) 0.026(1) Uij ? ?
C(2) 0.6143(5) 0.4923(4) 0.3010(3) 0.028(2) Uij ? ?
C(3) 0.2320(6) 0.3655(3) 0.3869(3) 0.024(1) Uij ? ?
C(4) 0.5285(6) 0.3010(4) 0.4003(4) 0.030(2) Uij ? ?
C(5) 0.6238(6) 0.6723(4) 0.3709(4) 0.031(2) Uij ? ?
C(6) 0.8463(6) 0.5351(4) 0.4127(4) 0.030(2) Uij ? ?
H(1) 0.445(5) 0.405(3) 0.252(3) 0.03(1) Uij ? ?
H(2) 0.397(5) 0.503(4) 0.292(3) 0.03(2) Uij ? ?
H(3) 0.634(5) 0.536(3) 0.256(3) 0.03(1) Uij ? ?
H(4) 0.670(5) 0.442(3) 0.298(3) 0.02(1) Uij ? ?
H(5) 0.226(4) 0.321(3) 0.330(2) 0.01(1) Uij ? ?
H(6) 0.171(5) 0.418(3) 0.382(3) 0.03(1) Uij ? ?
H(7) 0.623(6) 0.317(4) 0.413(4) 0.05(2) Uij ? ?
H(8) 0.501(6) 0.268(3) 0.445(3) 0.03(1) Uij ? ?
H(9) 0.648(5) 0.716(3) 0.414(3) 0.02(1) Uij ? ?
H(10) 0.527(6) 0.678(3) 0.364(3) 0.03(1) Uij ? ?
H(11) 0.888(5) 0.568(3) 0.360(3) 0.03(1) Uij ? ?
H(12) 0.878(6) 0.563(3) 0.463(3) 0.04(2) Uij ? ?
H(13) 0.219(7) 0.250(4) 0.445(4) 0.06(2) Uij ? ?
H(14) 0.469(6) 0.229(4) 0.319(4) 0.03(2) Uij ? ?
H(15) 0.767(7) 0.702(5) 0.303(5) 0.07(3) Uij ? ?
H(16) 0.858(7) 0.422(4) 0.454(4) 0.06(2) Uij ? ?

loop_
_atom_type_symbol
_atom_type_oxidation_number
_atom_type_number_in_cell
_atom_type_scat_dispersion_real
_atom_type_scat_dispersion_imag
_atom_type_scat_source
C 0 48 0.002 0.002 'International Tables'
H 0 128 0.000 0.000 'International Tables'
Cl 0 8 0.132 0.159 'International Tables'
Ni 0 4 0.285 1.113 'International Tables'
O 0 32 0.008 0.006 'International Tables'
P 0 16 0.090 0.095 'International Tables'

loop_
_geom_angle_atom_site_label_1
_geom_angle_atom_site_label_2
_geom_angle_atom_site_label_3
_geom_angle
_geom_angle_site_symmetry_1
_geom_angle_site_symmetry_2
_geom_angle_site_symmetry_3
_geom_angle_publ_flag
P1 NI P1 180.0000 ? ? ? yes
P1 NI P2 84.90(5) ? ? ? yes
P1 NI P2 95.10(5) ? ? ? yes
P1 NI P2 95.10(5) ? ? ? yes
P1 NI P2 84.90(5) ? ? ? yes
P2 NI P2 180.0000 ? ? ? yes
NI P1 C1 108.5(2) ? ? ? yes
NI P1 C3 126.7(2) ? ? ? yes
NI P1 C4 110.2(2) ? ? ? yes
C1 P1 C3 102.2(2) ? ? ? yes
C1 P1 C4 103.1(3) ? ? ? yes
C3 P1 C4 103.6(3) ? ? ? yes
NI P2 C2 110.1(2) ? ? ? yes
NI P2 C5 115.7(2) ? ? ? yes
NI P2 C6 119.1(2) ? ? ? yes
C2 P2 C5 102.4(3) ? ? ? yes
C2 P2 C6 101.3(2) ? ? ? yes
C5 P2 C6 106.1(3) ? ? ? yes
C3 O1 H13 109(3) ? ? ? yes
C4 O2 H14 111(5) ? ? ? yes
C5 O3 H15 106(6) ? ? ? yes
C6 O4 H16 104(4) ? ? ? yes
P1 C1 C2 107.7(4) ? ? ? yes
P1 C1 H1 107(2) ? ? ? yes
P1 C1 H2 105(3) ? ? ? yes
C2 C1 H1 112(2) ? ? ? yes
C2 C1 H2 110(3) ? ? ? yes
H1 C1 H2 112(4) ? ? ? yes
P2 C2 C1 110.4(4) ? ? ? yes
P2 C2 H3 106(2) ? ? ? yes
P2 C2 H4 109(3) ? ? ? yes
C1 C2 H3 112(2) ? ? ? yes
C1 C2 H4 104(3) ? ? ? yes
H3 C2 H4 113(4) ? ? ? yes
P1 C3 O1 112.3(3) ? ? ? yes
P1 C3 H5 109(2) ? ? ? yes
P1 C3 H6 107(2) ? ? ? yes
O1 C3 H5 105(2) ? ? ? yes
O1 C3 H6 110(2) ? ? ? yes
H5 C3 H6 112(3) ? ? ? yes
P1 C4 O2 114.9(4) ? ? ? yes
P1 C4 H7 107(3) ? ? ? yes
P1 C4 H8 107(3) ? ? ? yes
O2 C4 H7 108(3) ? ? ? yes
O2 C4 H8 115(3) ? ? ? yes
H7 C4 H8 103(4) ? ? ? yes
P2 C5 O3 113.5(4) ? ? ? yes
P2 C5 H9 115(2) ? ? ? yes
P2 C5 H10 104(3) ? ? ? yes
O3 C5 H9 110(2) ? ? ? yes
O3 C5 H10 107(3) ? ? ? yes
H9 C5 H10 104(4) ? ? ? yes
P2 C6 O4 110.8(4) ? ? ? yes
P2 C6 H11 102(2) ? ? ? yes
P2 C6 H12 109(3) ? ? ? yes
O4 C6 H11 110(2) ? ? ? yes
O4 C6 H12 111(3) ? ? ? yes
H11 C6 H12 111(3) ? ? ? yes

loop_
_geom_bond_atom_site_label_1
_geom_bond_atom_site_label_2
_geom_bond_distance
_geom_bond_site_symmetry_1
_geom_bond_site_symmetry_2
_geom_bond_publ_flag
NI P1 2.208(1) ? ? yes
NI P1 2.208(1) ? ? yes
NI P2 2.224(1) ? ? yes
NI P2 2.224(1) ? ? yes
P1 C1 1.824(5) ? ? yes
P1 C3 1.852(5) ? ? yes
P1 C4 1.836(5) ? ? yes
P2 C2 1.832(5) ? ? yes
P2 C5 1.836(6) ? ? yes
P2 C6 1.850(5) ? ? yes
O1 C3 1.399(6) ? ? yes
O1 H13 0.94(6) ? ? yes
O2 C4 1.400(7) ? ? yes
O2 H14 0.66(6) ? ? yes
O3 C5 1.411(7) ? ? yes
O3 H15 0.72(7) ? ? yes
O4 C6 1.415(7) ? ? yes
O4 H16 0.78(6) ? ? yes
C1 C2 1.511(7) ? ? yes
C1 H1 1.07(5) ? ? yes
C1 H2 0.90(5) ? ? yes
C2 H3 0.97(5) ? ? yes
C2 H4 0.91(5) ? ? yes
C3 H5 1.11(4) ? ? yes
C3 H6 0.96(5) ? ? yes
C4 H7 0.92(6) ? ? yes
C4 H8 0.89(5) ? ? yes
C5 H9 0.96(5) ? ? yes
C5 H10 0.90(5) ? ? yes
C6 H11 1.03(5) ? ? yes
C6 H12 0.94(5) ? ? yes
